data_4342194
loop_
_publ_author_name
'Lo, Warrick K. C.'
'Huff, Gregory S.'
'Cubanski, John R.'
'Kennedy, Aaron D. W.'
'McAdam, C. John'
'McMorran, David A.'
'Gordon, Keith C.'
'Crowley, James D.'

_publ_section_title
;
 Comparison of Inverse and Regular 2-Pyridyl-1,2,3-triazole
 &quot;Click&quot; Complexes: Structures, Stability, Electrochemical, and
 Photophysical Properties.
;
_journal_issue 4
_journal_name_full 'Inorganic chemistry'
_journal_page_first 1572
_journal_page_last 1587
_journal_paper_doi 10.1021/ic502557w
_journal_volume 54
_journal_year 2015
_chemical_formula_sum 'C14 H12 Cl2 N4 Pt'
_chemical_formula_weight 502.27
_chemical_name_systematic
;
 ?
;
_space_group_IT_number 14
_symmetry_cell_setting monoclinic
_symmetry_space_group_name_Hall '-P 2ybc'
_symmetry_space_group_name_H-M 'P 1 21/c 1'
_atom_sites_solution_hydrogens geom
_atom_sites_solution_primary direct
_atom_sites_solution_secondary difmap
_audit_creation_method SHELXL-97
_cell_angle_alpha 90.00
_cell_angle_beta 93.592(3)
_cell_angle_gamma 90.00
_cell_formula_units_Z 4
_cell_length_a 12.2296(4)
_cell_length_b 8.8429(3)
_cell_length_c 13.3825(5)
_cell_measurement_reflns_used 8553
_cell_measurement_temperature 100.0(1)
_cell_measurement_theta_max 75.6860
_cell_measurement_theta_min 5.9450
_cell_volume 1444.41(9)
_computing_cell_refinement
;
CrysAlisPro, Agilent Technologies,
Version 1.171.36.28 (release 01-02-2013 CrysAlis171 .NET)
(compiled Feb  1 2013,16:14:44)
;
_computing_data_collection
;
CrysAlisPro, Agilent Technologies,
Version 1.171.36.28 (release 01-02-2013 CrysAlis171 .NET)
(compiled Feb  1 2013,16:14:44)
;
_computing_data_reduction
;
CrysAlisPro, Agilent Technologies,
Version 1.171.36.28 (release 01-02-2013 CrysAlis171 .NET)
(compiled Feb  1 2013,16:14:44)
;
_computing_structure_refinement 'SHELXL-97 (Sheldrick, 2008)'
_computing_structure_solution 'SIR97 (Altomare et al., 1997)'
_diffrn_ambient_temperature 100.0(1)
_diffrn_detector_area_resol_mean 5.1725
_diffrn_measured_fraction_theta_full 1.000
_diffrn_measured_fraction_theta_max 0.992
_diffrn_measurement_device_type 'SuperNova, Dual, Cu at zero, Atlas'
_diffrn_measurement_method '\w scans'
_diffrn_radiation_monochromator mirror
_diffrn_radiation_source 'SuperNova (Cu) X-ray Source'
_diffrn_radiation_type CuK\a
_diffrn_radiation_wavelength 1.54180
_diffrn_reflns_av_R_equivalents 0.0558
_diffrn_reflns_av_sigmaI/netI 0.0326
_diffrn_reflns_limit_h_max 15
_diffrn_reflns_limit_h_min -15
_diffrn_reflns_limit_k_max 10
_diffrn_reflns_limit_k_min -11
_diffrn_reflns_limit_l_max 13
_diffrn_reflns_limit_l_min -16
_diffrn_reflns_number 15342
_diffrn_reflns_theta_full 67.00
_diffrn_reflns_theta_max 76.66
_diffrn_reflns_theta_min 3.62
_exptl_absorpt_coefficient_mu 21.556
_exptl_absorpt_correction_T_max 0.813
_exptl_absorpt_correction_T_min 0.730
_exptl_absorpt_correction_type multi-scan
_exptl_absorpt_process_details
;
CrysAlisPro, Agilent Technologies,
Version 1.171.36.28 (release 01-02-2013 CrysAlis171 .NET)
(compiled Feb  1 2013,16:14:44)
Numerical absorption correction based on gaussian integration over
            a multifaceted crystal model
;
_exptl_crystal_colour yellow
_exptl_crystal_density_diffrn 2.310
_exptl_crystal_density_method 'not measured'
_exptl_crystal_description square
_exptl_crystal_F_000 944
_exptl_crystal_size_max 0.08
_exptl_crystal_size_mid 0.07
_exptl_crystal_size_min 0.05
_refine_diff_density_max 5.356
_refine_diff_density_min -2.678
_refine_diff_density_rms 0.341
_refine_ls_extinction_method none
_refine_ls_goodness_of_fit_ref 1.076
_refine_ls_hydrogen_treatment constr
_refine_ls_matrix_type full
_refine_ls_number_parameters 190
_refine_ls_number_reflns 3008
_refine_ls_number_restraints 0
_refine_ls_restrained_S_all 1.076
_refine_ls_R_factor_all 0.0571
_refine_ls_R_factor_gt 0.0539
_refine_ls_shift/su_max 0.000
_refine_ls_shift/su_mean 0.000
_refine_ls_structure_factor_coef Fsqd
_refine_ls_weighting_details 'calc w=1/[\s^2^(Fo^2^)+(0.0605P)^2^+75.9690P] where P=(Fo^2^+2Fc^2^)/3'
_refine_ls_weighting_scheme calc
_refine_ls_wR_factor_gt 0.1552
_refine_ls_wR_factor_ref 0.1569
_reflns_number_gt 2770
_reflns_number_total 3008
_reflns_threshold_expression >2\s(I)
_cod_data_source_file ic502557w_si_003.cif
_cod_data_source_block wklp662
_cod_depositor_comments 'Adding full bibliography for 4342191--4342205.cif.'
_cod_original_sg_symbol_H-M P21/c
_cod_database_code 4342194

loop_
_symmetry_equiv_pos_as_xyz
'x, y, z'
'-x, y+1/2, -z+1/2'
'-x, -y, -z'
'x, -y-1/2, z-1/2'

loop_
_atom_site_label
_atom_site_type_symbol
_atom_site_fract_x
_atom_site_fract_y
_atom_site_fract_z
_atom_site_U_iso_or_equiv
_atom_site_adp_type
_atom_site_occupancy
_atom_site_symmetry_multiplicity
_atom_site_calc_flag
_atom_site_refinement_flags
Pt1 Pt 0.04116(4) -0.17802(5) 0.36796(3) 0.01531(18) Uani 1 1 d .
Cl2 Cl 0.1947(2) -0.3233(3) 0.3647(2) 0.0222(6) Uani 1 1 d .
Cl1 Cl -0.0629(2) -0.3913(3) 0.3702(2) 0.0216(6) Uani 1 1 d .
N1 N -0.0869(8) -0.0361(12) 0.3715(7) 0.0180(19) Uani 1 1 d .
C1 C -0.1945(10) -0.0749(14) 0.3736(9) 0.021(2) Uani 1 1 d .
H1 H -0.2141 -0.1763 0.3677 0.025 Uiso 1 1 calc R
N4 N 0.2202(8) 0.0642(12) 0.3666(8) 0.021(2) Uani 1 1 d .
C4 C -0.1364(10) 0.2267(14) 0.3880(10) 0.021(2) Uani 1 1 d .
H4 H -0.1155 0.3278 0.3914 0.026 Uiso 1 1 calc R
C13 C 0.4172(13) 0.4088(17) 0.6381(12) 0.035(3) Uani 1 1 d .
H13 H 0.3983 0.4753 0.6880 0.043 Uiso 1 1 calc R
C2 C -0.2754(10) 0.0315(15) 0.3840(10) 0.024(3) Uani 1 1 d .
H2 H -0.3482 0.0023 0.3860 0.028 Uiso 1 1 calc R
N2 N 0.0526(8) 0.1406(12) 0.3774(7) 0.0169(19) Uani 1 1 d .
C11 C 0.5350(11) 0.2141(17) 0.5799(12) 0.032(3) Uani 1 1 d .
H11 H 0.5946 0.1496 0.5911 0.039 Uiso 1 1 calc R
N3 N 0.1185(8) 0.0215(11) 0.3692(8) 0.018(2) Uani 1 1 d .
C14 C 0.3569(11) 0.4054(15) 0.5465(12) 0.029(3) Uani 1 1 d .
H14 H 0.2963 0.4682 0.5360 0.035 Uiso 1 1 calc R
C6 C 0.1125(10) 0.2666(14) 0.3785(9) 0.019(2) Uani 1 1 d .
H6 H 0.0878 0.3657 0.3831 0.023 Uiso 1 1 calc R
C5 C -0.0605(9) 0.1142(15) 0.3792(8) 0.017(2) Uani 1 1 d .
C7 C 0.2180(10) 0.2185(14) 0.3716(9) 0.019(2) Uani 1 1 d .
C12 C 0.5063(12) 0.3116(17) 0.6544(12) 0.034(3) Uani 1 1 d .
H12 H 0.5466 0.3125 0.7157 0.040 Uiso 1 1 calc R
C8 C 0.3218(10) 0.3085(15) 0.3697(10) 0.023(3) Uani 1 1 d .
H8A H 0.3040 0.4117 0.3501 0.028 Uiso 1 1 calc R
H8B H 0.3672 0.2660 0.3199 0.028 Uiso 1 1 calc R
C10 C 0.4757(10) 0.2118(16) 0.4890(12) 0.028(3) Uani 1 1 d .
H10 H 0.4950 0.1451 0.4394 0.034 Uiso 1 1 calc R
C3 C -0.2459(10) 0.1842(14) 0.3916(10) 0.023(3) Uani 1 1 d .
H3 H -0.2994 0.2574 0.3991 0.028 Uiso 1 1 calc R
C9 C 0.3859(9) 0.3098(14) 0.4707(10) 0.020(2) Uani 1 1 d .

loop_
_atom_site_aniso_label
_atom_site_aniso_U_11
_atom_site_aniso_U_22
_atom_site_aniso_U_33
_atom_site_aniso_U_23
_atom_site_aniso_U_13
_atom_site_aniso_U_12
Pt1 0.0199(3) 0.0102(3) 0.0155(3) -0.00010(17) -0.00106(17) 0.00109(17)
Cl2 0.0229(13) 0.0168(13) 0.0266(14) -0.0023(11) -0.0017(11) 0.0053(10)
Cl1 0.0288(14) 0.0088(12) 0.0270(14) -0.0004(10) -0.0006(11) -0.0027(10)
N1 0.020(5) 0.024(5) 0.010(4) 0.003(4) -0.001(3) -0.003(4)
C1 0.023(6) 0.015(6) 0.025(6) -0.001(5) 0.000(5) 0.003(5)
N4 0.016(5) 0.021(5) 0.025(5) 0.002(4) -0.004(4) 0.002(4)
C4 0.022(6) 0.014(6) 0.027(6) -0.005(5) 0.000(5) 0.003(5)
C13 0.044(8) 0.027(7) 0.035(8) -0.003(6) 0.004(6) 0.000(6)
C2 0.021(6) 0.023(6) 0.027(6) -0.002(5) 0.002(5) 0.004(5)
N2 0.018(5) 0.017(5) 0.015(5) -0.004(4) -0.001(4) -0.001(4)
C11 0.018(6) 0.028(7) 0.050(9) 0.011(6) -0.001(6) -0.001(5)
N3 0.017(5) 0.011(4) 0.027(5) 0.000(4) 0.004(4) 0.005(4)
C14 0.026(6) 0.018(6) 0.045(8) -0.001(6) 0.005(6) -0.002(5)
C6 0.024(6) 0.017(6) 0.016(5) -0.002(4) 0.000(4) -0.003(5)
C5 0.011(5) 0.026(6) 0.013(5) 0.007(5) -0.002(4) 0.004(4)
C7 0.021(6) 0.014(5) 0.023(6) 0.002(5) 0.000(5) 0.001(4)
C12 0.030(7) 0.036(8) 0.033(8) 0.004(6) -0.009(6) -0.004(6)
C8 0.024(6) 0.022(6) 0.023(6) 0.001(5) -0.001(5) 0.002(5)
C10 0.017(6) 0.023(7) 0.044(8) 0.000(6) 0.001(5) 0.003(5)
C3 0.016(5) 0.021(6) 0.032(7) 0.002(5) 0.003(5) 0.009(5)
C9 0.014(5) 0.018(6) 0.026(6) 0.007(5) 0.000(4) -0.002(4)

loop_
_atom_type_symbol
_atom_type_description
_atom_type_scat_dispersion_real
_atom_type_scat_dispersion_imag
_atom_type_scat_source
C C 0.0181 0.0091 'International Tables Vol C Tables 4.2.6.8 and 6.1.1.4'
H H 0.0000 0.0000 'International Tables Vol C Tables 4.2.6.8 and 6.1.1.4'
N N 0.0311 0.0180 'International Tables Vol C Tables 4.2.6.8 and 6.1.1.4'
Cl Cl 0.3639 0.7018 'International Tables Vol C Tables 4.2.6.8 and 6.1.1.4'
Pt Pt -4.5932 6.9264 'International Tables Vol C Tables 4.2.6.8 and 6.1.1.4'

loop_
_geom_angle_atom_site_label_1
_geom_angle_atom_site_label_2
_geom_angle_atom_site_label_3
_geom_angle
N3 Pt1 N1 79.5(4)
N3 Pt1 Cl1 174.0(3)
N1 Pt1 Cl1 94.6(3)
N3 Pt1 Cl2 96.2(3)
N1 Pt1 Cl2 175.7(3)
Cl1 Pt1 Cl2 89.72(10)
C1 N1 C5 117.8(10)
C1 N1 Pt1 126.7(9)
C5 N1 Pt1 115.3(7)
N1 C1 C2 122.0(12)
N3 N4 C7 105.4(10)
C5 C4 C3 117.6(12)
C12 C13 C14 119.3(14)
C1 C2 C3 118.9(12)
C6 N2 N3 109.0(10)
C6 N2 C5 132.8(11)
N3 N2 C5 118.1(10)
C10 C11 C12 120.2(13)
N4 N3 N2 110.9(10)
N4 N3 Pt1 135.0(8)
N2 N3 Pt1 114.1(7)
C9 C14 C13 120.9(13)
N2 C6 C7 105.0(11)
N1 C5 C4 123.6(11)
N1 C5 N2 112.8(10)
C4 C5 N2 123.6(12)
N4 C7 C6 109.6(11)
N4 C7 C8 120.7(11)
C6 C7 C8 129.7(11)
C11 C12 C13 120.3(14)
C7 C8 C9 112.3(10)
C11 C10 C9 120.5(14)
C4 C3 C2 120.0(11)
C14 C9 C10 118.8(12)
C14 C9 C8 121.0(11)
C10 C9 C8 120.2(12)

loop_
_geom_bond_atom_site_label_1
_geom_bond_atom_site_label_2
_geom_bond_distance
Pt1 N3 2.001(10)
Pt1 N1 2.010(10)
Pt1 Cl1 2.276(3)
Pt1 Cl2 2.278(3)
N1 C1 1.362(15)
N1 C5 1.369(16)
C1 C2 1.378(17)
N4 N3 1.303(14)
N4 C7 1.366(16)
C4 C5 1.370(17)
C4 C3 1.396(17)
C13 C12 1.39(2)
C13 C14 1.39(2)
C2 C3 1.400(18)
N2 C6 1.333(16)
N2 N3 1.335(14)
N2 C5 1.404(14)
C11 C10 1.38(2)
C11 C12 1.38(2)
C14 C9 1.383(19)
C6 C7 1.368(17)
C7 C8 1.500(17)
C8 C9 1.520(17)
C10 C9 1.407(17)
